data_4328932
loop_
_publ_author_name
'Benjamin Oelkers'
'Alexander Venker'
'J\"org Sundermeyer'

_publ_section_title
;
 Molybdenum 1,4-Diazabuta-1,3-diene Tricarbonyl Solvento Complexes
 Revisited: From Solvatochromism to Attractive Ligand-Ligand Interaction
;
_journal_name_full 'Inorganic Chemistry'
_journal_page_first 4636
_journal_page_last 4643
_journal_paper_doi 10.1021/ic202517w
_journal_volume 51
_journal_year 2012
_chemical_formula_moiety 'C24 H24 Mo N3 O3 S, C8 H20 N'
_chemical_formula_sum 'C32 H44 Mo N4 O3 S'
_chemical_formula_weight 660.71
_chemical_name_systematic
;
 ?
;
_space_group_IT_number 2
_symmetry_cell_setting triclinic
_symmetry_space_group_name_Hall '-P 1'
_symmetry_space_group_name_H-M 'P -1'
_atom_sites_solution_hydrogens geom
_atom_sites_solution_primary direct
_atom_sites_solution_secondary difmap
_audit_creation_method SHELXL-97
_cell_angle_alpha 90.554(5)
_cell_angle_beta 92.607(4)
_cell_angle_gamma 104.505(4)
_cell_formula_units_Z 2
_cell_length_a 8.0083(4)
_cell_length_b 13.8224(8)
_cell_length_c 15.4853(9)
_cell_measurement_reflns_used 11234
_cell_measurement_temperature 100(2)
_cell_measurement_theta_max 27.19
_cell_measurement_theta_min 1.31
_cell_volume 1657.38(16)
_computing_cell_refinement 'STOE X-AREA'
_computing_data_collection 'STOE X-AREA'
_computing_data_reduction 'STOE X-RED'
_computing_molecular_graphics 'DIAMOND (Brandenburg, 2011)'
_computing_publication_material 'WinGX publication routines (Farrugia, 1999)'
_computing_structure_refinement 'SHELXL-97 (Sheldrick, 1997)'
_computing_structure_solution 'SIR2004 (Giacovazzo et al, 2004)'
_diffrn_ambient_temperature 100(2)
_diffrn_detector_area_resol_mean 6.67
_diffrn_measured_fraction_theta_full 0.962
_diffrn_measured_fraction_theta_max 0.958
_diffrn_measurement_device_type 'STOE IPDS 2'
_diffrn_measurement_method 'rotation method'
_diffrn_radiation_monochromator graphite
_diffrn_radiation_source 'fine-focus sealed tube'
_diffrn_radiation_type MoK\a
_diffrn_radiation_wavelength 0.71073
_diffrn_reflns_av_R_equivalents 0.0547
_diffrn_reflns_av_sigmaI/netI 0.0801
_diffrn_reflns_limit_h_max 9
_diffrn_reflns_limit_h_min -10
_diffrn_reflns_limit_k_max 17
_diffrn_reflns_limit_k_min -17
_diffrn_reflns_limit_l_max 19
_diffrn_reflns_limit_l_min -17
_diffrn_reflns_number 14637
_diffrn_reflns_theta_full 25.00
_diffrn_reflns_theta_max 26.72
_diffrn_reflns_theta_min 1.32
_exptl_absorpt_coefficient_mu 0.495
_exptl_absorpt_correction_T_max 1.0886
_exptl_absorpt_correction_T_min 0.8362
_exptl_absorpt_correction_type multi-scan
_exptl_absorpt_process_details
;
[c.f. r.h. blessing, acta cryst. (1995), a51, 33-38]
;
_exptl_crystal_colour blue
_exptl_crystal_density_diffrn 1.324
_exptl_crystal_description block
_exptl_crystal_F_000 692
_exptl_crystal_size_max 0.19
_exptl_crystal_size_mid 0.11
_exptl_crystal_size_min 0.1
_refine_diff_density_max 0.474
_refine_diff_density_min -0.713
_refine_diff_density_rms 0.068
_refine_ls_extinction_method none
_refine_ls_goodness_of_fit_ref 0.846
_refine_ls_hydrogen_treatment constr
_refine_ls_matrix_type full
_refine_ls_number_parameters 380
_refine_ls_number_reflns 6734
_refine_ls_number_restraints 0
_refine_ls_restrained_S_all 0.846
_refine_ls_R_factor_all 0.0658
_refine_ls_R_factor_gt 0.0419
_refine_ls_shift/su_max 0.001
_refine_ls_shift/su_mean 0.000
_refine_ls_structure_factor_coef Fsqd
_refine_ls_weighting_details 'calc w=1/[\s^2^(Fo^2^)+(0.0500P)^2^+0.0000P] where P=(Fo^2^+2Fc^2^)/3'
_refine_ls_weighting_scheme calc
_refine_ls_wR_factor_gt 0.0939
_refine_ls_wR_factor_ref 0.0987
_reflns_number_gt 4380
_reflns_number_total 6734
_reflns_threshold_expression >2sigma(I)
_cod_data_source_file ic202517w_si_001_17.cif
_cod_data_source_block compound17
_cod_database_code 4328932

loop_
_symmetry_equiv_pos_as_xyz
'x, y, z'
'-x, -y, -z'

loop_
_atom_site_label
_atom_site_type_symbol
_atom_site_fract_x
_atom_site_fract_y
_atom_site_fract_z
_atom_site_U_iso_or_equiv
_atom_site_adp_type
_atom_site_occupancy
_atom_site_symmetry_multiplicity
_atom_site_calc_flag
_atom_site_refinement_flags
C1 C 0.6465(4) 0.2073(2) 0.7918(2) 0.0404(7) Uani 1 1 d .
C2 C 0.4811(4) 0.1666(3) 0.8346(2) 0.0462(8) Uani 1 1 d .
H2A H 0.5017 0.1735 0.8975 0.069 Uiso 1 1 calc R
H2B H 0.4360 0.0958 0.8185 0.069 Uiso 1 1 calc R
H2C H 0.3969 0.2038 0.8161 0.069 Uiso 1 1 calc R
C3 C 0.8092(4) 0.2481(2) 0.9270(2) 0.0395(7) Uani 1 1 d .
C4 C 0.8032(4) 0.3377(3) 0.9686(2) 0.0455(8) Uani 1 1 d .
C5 C 0.8377(5) 0.3451(3) 1.0580(2) 0.0515(9) Uani 1 1 d .
H5 H 0.8394 0.4058 1.0877 0.062 Uiso 1 1 calc R
C6 C 0.8692(5) 0.2666(3) 1.1039(2) 0.0532(9) Uani 1 1 d .
H6 H 0.8929 0.2737 1.1646 0.064 Uiso 1 1 calc R
C7 C 0.8665(5) 0.1776(3) 1.0625(2) 0.0559(10) Uani 1 1 d .
H7 H 0.8857 0.1232 1.0951 0.067 Uiso 1 1 calc R
C8 C 0.8356(5) 0.1665(3) 0.9727(2) 0.0483(8) Uani 1 1 d .
C9 C 0.7547(5) 0.4212(3) 0.9220(2) 0.0540(9) Uani 1 1 d .
H9A H 0.6308 0.4021 0.9059 0.081 Uiso 1 1 calc R
H9B H 0.8203 0.4353 0.8697 0.081 Uiso 1 1 calc R
H9C H 0.7809 0.4810 0.9597 0.081 Uiso 1 1 calc R
C10 C 0.8322(6) 0.0681(3) 0.9286(3) 0.0635(11) Uani 1 1 d .
H10A H 0.7210 0.0429 0.8966 0.095 Uiso 1 1 calc R
H10B H 0.8477 0.0197 0.9721 0.095 Uiso 1 1 calc R
H10C H 0.9257 0.0779 0.8884 0.095 Uiso 1 1 calc R
C11 C 0.6490(4) 0.2140(2) 0.6980(2) 0.0391(7) Uani 1 1 d .
C12 C 0.4866(4) 0.1801(3) 0.6426(2) 0.0457(8) Uani 1 1 d .
H12A H 0.4141 0.2269 0.6499 0.068 Uiso 1 1 calc R
H12B H 0.4239 0.1133 0.6598 0.068 Uiso 1 1 calc R
H12C H 0.5153 0.1780 0.5819 0.068 Uiso 1 1 calc R
C13 C 0.8162(4) 0.2780(2) 0.5774(2) 0.0399(7) Uani 1 1 d .
C14 C 0.8616(4) 0.2091(3) 0.5212(2) 0.0452(8) Uani 1 1 d .
C15 C 0.8939(5) 0.2373(3) 0.4368(2) 0.0512(9) Uani 1 1 d .
H15 H 0.9242 0.1918 0.3977 0.061 Uiso 1 1 calc R
C16 C 0.8832(4) 0.3297(3) 0.4079(2) 0.0488(9) Uani 1 1 d .
H16 H 0.9094 0.3480 0.3501 0.059 Uiso 1 1 calc R
C17 C 0.8344(5) 0.3953(3) 0.4628(2) 0.0496(9) Uani 1 1 d .
H17 H 0.8265 0.4587 0.4424 0.060 Uiso 1 1 calc R
C18 C 0.7963(4) 0.3701(2) 0.5482(2) 0.0426(8) Uani 1 1 d .
C19 C 0.8759(6) 0.1086(3) 0.5501(3) 0.0636(11) Uani 1 1 d .
H19A H 0.8558 0.0622 0.5002 0.095 Uiso 1 1 calc R
H19B H 0.7896 0.0835 0.5928 0.095 Uiso 1 1 calc R
H19C H 0.9917 0.1140 0.5762 0.095 Uiso 1 1 calc R
C20 C 0.7319(5) 0.4403(3) 0.6052(2) 0.0500(8) Uani 1 1 d .
H20A H 0.6058 0.4260 0.5980 0.075 Uiso 1 1 calc R
H20B H 0.7827 0.5094 0.5889 0.075 Uiso 1 1 calc R
H20C H 0.7652 0.4313 0.6657 0.075 Uiso 1 1 calc R
C21 C 1.0365(4) 0.4415(3) 0.7635(2) 0.0448(8) Uani 1 1 d .
C22 C 1.2005(5) 0.3494(3) 0.6733(2) 0.0502(9) Uani 1 1 d .
C23 C 1.1948(5) 0.3351(3) 0.8582(3) 0.0504(9) Uani 1 1 d .
C24 C 1.0731(4) 0.0653(2) 0.7421(2) 0.0383(7) Uani 1 1 d .
C101 C 0.7141(4) 0.7326(3) 0.6786(2) 0.0482(8) Uani 1 1 d .
H10D H 0.7779 0.6824 0.6955 0.058 Uiso 1 1 calc R
H10E H 0.8000 0.7974 0.6734 0.058 Uiso 1 1 calc R
C102 C 0.6242(5) 0.7023(3) 0.5903(2) 0.0577(10) Uani 1 1 d .
H10F H 0.5409 0.6373 0.5939 0.087 Uiso 1 1 calc R
H10G H 0.7102 0.6976 0.5485 0.087 Uiso 1 1 calc R
H10H H 0.5637 0.7525 0.5717 0.087 Uiso 1 1 calc R
C103 C 0.4647(4) 0.6444(2) 0.7638(2) 0.0469(8) Uani 1 1 d .
H10I H 0.3823 0.6561 0.8060 0.056 Uiso 1 1 calc R
H10J H 0.3987 0.6231 0.7083 0.056 Uiso 1 1 calc R
C104 C 0.5393(5) 0.5603(3) 0.7953(3) 0.0587(10) Uani 1 1 d .
H10K H 0.6241 0.5493 0.7550 0.088 Uiso 1 1 calc R
H10L H 0.4464 0.4991 0.7985 0.088 Uiso 1 1 calc R
H10M H 0.5958 0.5778 0.8528 0.088 Uiso 1 1 calc R
C105 C 0.7134(5) 0.7755(3) 0.8310(2) 0.0480(8) Uani 1 1 d .
H10N H 0.7819 0.7259 0.8415 0.058 Uiso 1 1 calc R
H10O H 0.7954 0.8400 0.8193 0.058 Uiso 1 1 calc R
C106 C 0.6235(5) 0.7878(3) 0.9125(2) 0.0549(9) Uani 1 1 d .
H10P H 0.5601 0.8394 0.9043 0.082 Uiso 1 1 calc R
H10Q H 0.7095 0.8076 0.9607 0.082 Uiso 1 1 calc R
H10R H 0.5427 0.7243 0.9254 0.082 Uiso 1 1 calc R
C107 C 0.4938(5) 0.8182(3) 0.7280(2) 0.0491(8) Uani 1 1 d .
H10S H 0.4254 0.8262 0.7780 0.059 Uiso 1 1 calc R
H10T H 0.4112 0.7907 0.6790 0.059 Uiso 1 1 calc R
C108 C 0.5991(5) 0.9210(3) 0.7039(3) 0.0589(10) Uani 1 1 d .
H10U H 0.6792 0.9503 0.7525 0.088 Uiso 1 1 calc R
H10V H 0.5215 0.9641 0.6906 0.088 Uiso 1 1 calc R
H10W H 0.6647 0.9148 0.6531 0.088 Uiso 1 1 calc R
N1 N 0.7954(3) 0.24338(19) 0.83361(17) 0.0390(6) Uani 1 1 d .
N2 N 0.7998(3) 0.25612(19) 0.66797(17) 0.0395(6) Uani 1 1 d .
N3 N 1.0524(4) 0.1451(2) 0.74998(18) 0.0471(7) Uani 1 1 d .
N100 N 0.5964(3) 0.74253(19) 0.75052(17) 0.0418(6) Uani 1 1 d .
O1 O 1.0573(3) 0.52904(18) 0.76490(15) 0.0542(6) Uani 1 1 d .
O2 O 1.2940(3) 0.3861(2) 0.61947(18) 0.0601(7) Uani 1 1 d .
O3 O 1.2859(3) 0.3602(2) 0.92061(17) 0.0588(7) Uani 1 1 d .
S1 S 1.11503(12) -0.04400(7) 0.72958(6) 0.0499(2) Uani 1 1 d .
Mo1 Mo 1.02824(4) 0.30054(2) 0.75873(2) 0.04080(10) Uani 1 1 d .

loop_
_atom_site_aniso_label
_atom_site_aniso_U_11
_atom_site_aniso_U_22
_atom_site_aniso_U_33
_atom_site_aniso_U_23
_atom_site_aniso_U_13
_atom_site_aniso_U_12
C1 0.0366(18) 0.0423(18) 0.0431(18) -0.0021(14) 0.0018(14) 0.0115(14)
C2 0.0368(19) 0.057(2) 0.0435(19) -0.0001(15) 0.0047(14) 0.0097(16)
C3 0.0333(17) 0.0458(18) 0.0390(17) -0.0009(14) 0.0023(13) 0.0091(14)
C4 0.0329(18) 0.056(2) 0.0455(19) -0.0071(15) 0.0073(14) 0.0069(15)
C5 0.039(2) 0.062(2) 0.049(2) -0.0145(17) 0.0039(15) 0.0046(17)
C6 0.037(2) 0.082(3) 0.0402(19) -0.0077(18) 0.0007(15) 0.0145(18)
C7 0.046(2) 0.084(3) 0.044(2) 0.0077(18) 0.0034(16) 0.026(2)
C8 0.044(2) 0.059(2) 0.045(2) 0.0048(16) 0.0034(15) 0.0180(17)
C9 0.053(2) 0.050(2) 0.059(2) -0.0019(17) 0.0133(18) 0.0110(17)
C10 0.089(3) 0.057(2) 0.051(2) 0.0058(17) 0.010(2) 0.029(2)
C11 0.0387(18) 0.0379(17) 0.0415(17) -0.0013(13) 0.0017(14) 0.0111(14)
C12 0.0401(19) 0.051(2) 0.0445(19) 0.0000(15) -0.0002(15) 0.0088(15)
C13 0.0352(18) 0.0433(18) 0.0399(18) -0.0019(14) 0.0004(13) 0.0080(14)
C14 0.043(2) 0.049(2) 0.0429(19) -0.0013(15) 0.0023(15) 0.0110(15)
C15 0.045(2) 0.063(2) 0.046(2) -0.0045(17) 0.0048(15) 0.0127(17)
C16 0.040(2) 0.061(2) 0.0411(19) 0.0042(16) 0.0015(15) 0.0039(16)
C17 0.042(2) 0.051(2) 0.052(2) 0.0084(16) -0.0042(16) 0.0047(16)
C18 0.0358(18) 0.0428(18) 0.0468(19) 0.0007(14) -0.0014(14) 0.0058(14)
C19 0.091(3) 0.055(2) 0.053(2) -0.0039(17) 0.004(2) 0.034(2)
C20 0.045(2) 0.048(2) 0.058(2) -0.0035(16) -0.0014(16) 0.0154(16)
C21 0.0393(19) 0.056(2) 0.0359(18) -0.0017(15) 0.0019(14) 0.0062(16)
C22 0.045(2) 0.054(2) 0.055(2) -0.0029(17) -0.0044(18) 0.0189(17)
C23 0.044(2) 0.049(2) 0.059(2) 0.0052(17) 0.0119(18) 0.0104(16)
C24 0.0328(17) 0.0425(19) 0.0379(17) 0.0019(14) 0.0009(13) 0.0064(14)
C101 0.0387(19) 0.056(2) 0.049(2) -0.0017(16) 0.0085(15) 0.0099(16)
C102 0.056(2) 0.072(3) 0.046(2) -0.0041(18) 0.0063(17) 0.016(2)
C103 0.041(2) 0.0425(19) 0.053(2) 0.0021(15) 0.0070(16) 0.0032(15)
C104 0.057(2) 0.049(2) 0.068(3) 0.0044(18) 0.0085(19) 0.0087(18)
C105 0.0397(19) 0.052(2) 0.050(2) 0.0007(16) -0.0008(15) 0.0076(16)
C106 0.051(2) 0.064(2) 0.045(2) -0.0026(16) 0.0017(16) 0.0063(18)
C107 0.046(2) 0.050(2) 0.054(2) 0.0010(16) 0.0007(16) 0.0184(16)
C108 0.058(2) 0.054(2) 0.066(3) 0.0103(18) 0.0053(19) 0.0158(18)
N1 0.0379(15) 0.0411(15) 0.0382(14) -0.0025(11) 0.0023(11) 0.0101(12)
N2 0.0370(15) 0.0406(14) 0.0414(15) -0.0017(11) 0.0045(12) 0.0104(12)
N3 0.0379(17) 0.0532(19) 0.0476(17) 0.0012(14) 0.0016(13) 0.0064(14)
N100 0.0357(15) 0.0437(15) 0.0450(16) 0.0002(12) 0.0037(12) 0.0078(12)
O1 0.0651(18) 0.0457(15) 0.0474(14) -0.0014(11) 0.0035(12) 0.0055(12)
O2 0.0451(15) 0.0735(18) 0.0627(17) 0.0086(14) 0.0155(13) 0.0142(13)
O3 0.0499(16) 0.0702(17) 0.0503(15) -0.0017(12) -0.0073(12) 0.0056(13)
S1 0.0469(5) 0.0447(5) 0.0573(6) -0.0008(4) 0.0039(4) 0.0099(4)
Mo1 0.03423(16) 0.04597(17) 0.04144(16) -0.00116(11) 0.00252(11) 0.00866(12)

loop_
_atom_type_symbol
_atom_type_description
_atom_type_scat_dispersion_real
_atom_type_scat_dispersion_imag
_atom_type_scat_source
C C 0.0033 0.0016 'International Tables Vol C Tables 4.2.6.8 and 6.1.1.4'
H H 0.0000 0.0000 'International Tables Vol C Tables 4.2.6.8 and 6.1.1.4'
N N 0.0061 0.0033 'International Tables Vol C Tables 4.2.6.8 and 6.1.1.4'
O O 0.0106 0.0060 'International Tables Vol C Tables 4.2.6.8 and 6.1.1.4'
S S 0.1246 0.1234 'International Tables Vol C Tables 4.2.6.8 and 6.1.1.4'
Mo Mo -1.6832 0.6857 'International Tables Vol C Tables 4.2.6.8 and 6.1.1.4'

loop_
_geom_angle_atom_site_label_1
_geom_angle_atom_site_label_2
_geom_angle_atom_site_label_3
_geom_angle
N1 C1 C11 115.3(3)
N1 C1 C2 124.0(3)
C11 C1 C2 120.6(3)
C1 C2 H2A 109.5
C1 C2 H2B 109.5
H2A C2 H2B 109.5
C1 C2 H2C 109.5
H2A C2 H2C 109.5
H2B C2 H2C 109.5
C8 C3 C4 122.0(3)
C8 C3 N1 119.8(3)
C4 C3 N1 118.2(3)
C5 C4 C3 117.3(3)
C5 C4 C9 120.0(3)
C3 C4 C9 122.6(3)
C6 C5 C4 121.5(3)
C6 C5 H5 119.3
C4 C5 H5 119.3
C5 C6 C7 120.4(3)
C5 C6 H6 119.8
C7 C6 H6 119.8
C6 C7 C8 120.6(4)
C6 C7 H7 119.7
C8 C7 H7 119.7
C3 C8 C7 118.1(3)
C3 C8 C10 122.1(3)
C7 C8 C10 119.8(3)
C4 C9 H9A 109.5
C4 C9 H9B 109.5
H9A C9 H9B 109.5
C4 C9 H9C 109.5
H9A C9 H9C 109.5
H9B C9 H9C 109.5
C8 C10 H10A 109.5
C8 C10 H10B 109.5
H10A C10 H10B 109.5
C8 C10 H10C 109.5
H10A C10 H10C 109.5
H10B C10 H10C 109.5
N2 C11 C1 115.1(3)
N2 C11 C12 123.8(3)
C1 C11 C12 120.9(3)
C11 C12 H12A 109.5
C11 C12 H12B 109.5
H12A C12 H12B 109.5
C11 C12 H12C 109.5
H12A C12 H12C 109.5
H12B C12 H12C 109.5
C18 C13 C14 121.3(3)
C18 C13 N2 119.0(3)
C14 C13 N2 119.5(3)
C15 C14 C13 117.8(3)
C15 C14 C19 120.1(3)
C13 C14 C19 122.1(3)
C16 C15 C14 121.7(3)
C16 C15 H15 119.1
C14 C15 H15 119.1
C17 C16 C15 119.9(3)
C17 C16 H16 120.1
C15 C16 H16 120.1
C16 C17 C18 121.0(3)
C16 C17 H17 119.5
C18 C17 H17 119.5
C17 C18 C13 118.1(3)
C17 C18 C20 119.9(3)
C13 C18 C20 121.9(3)
C14 C19 H19A 109.5
C14 C19 H19B 109.5
H19A C19 H19B 109.5
C14 C19 H19C 109.5
H19A C19 H19C 109.5
H19B C19 H19C 109.5
C18 C20 H20A 109.5
C18 C20 H20B 109.5
H20A C20 H20B 109.5
C18 C20 H20C 109.5
H20A C20 H20C 109.5
H20B C20 H20C 109.5
O1 C21 Mo1 173.9(3)
O2 C22 Mo1 172.7(3)
O3 C23 Mo1 174.5(3)
N3 C24 S1 176.4(3)
N100 C101 C102 115.5(3)
N100 C101 H10D 108.4
C102 C101 H10D 108.4
N100 C101 H10E 108.4
C102 C101 H10E 108.4
H10D C101 H10E 107.5
C101 C102 H10F 109.5
C101 C102 H10G 109.5
H10F C102 H10G 109.5
C101 C102 H10H 109.5
H10F C102 H10H 109.5
H10G C102 H10H 109.5
C104 C103 N100 115.0(3)
C104 C103 H10I 108.5
N100 C103 H10I 108.5
C104 C103 H10J 108.5
N100 C103 H10J 108.5
H10I C103 H10J 107.5
C103 C104 H10K 109.5
C103 C104 H10L 109.5
H10K C104 H10L 109.5
C103 C104 H10M 109.5
H10K C104 H10M 109.5
H10L C104 H10M 109.5
C106 C105 N100 115.8(3)
C106 C105 H10N 108.3
N100 C105 H10N 108.3
C106 C105 H10O 108.3
N100 C105 H10O 108.3
H10N C105 H10O 107.4
C105 C106 H10P 109.5
C105 C106 H10Q 109.5
H10P C106 H10Q 109.5
C105 C106 H10R 109.5
H10P C106 H10R 109.5
H10Q C106 H10R 109.5
N100 C107 C108 115.8(3)
N100 C107 H10S 108.3
C108 C107 H10S 108.3
N100 C107 H10T 108.3
C108 C107 H10T 108.3
H10S C107 H10T 107.4
C107 C108 H10U 109.5
C107 C108 H10V 109.5
H10U C108 H10V 109.5
C107 C108 H10W 109.5
H10U C108 H10W 109.5
H10V C108 H10W 109.5
C1 N1 C3 121.1(3)
C1 N1 Mo1 118.9(2)
C3 N1 Mo1 119.9(2)
C11 N2 C13 120.7(3)
C11 N2 Mo1 119.3(2)
C13 N2 Mo1 119.9(2)
C24 N3 Mo1 175.9(3)
C103 N100 C101 111.1(3)
C103 N100 C107 106.2(3)
C101 N100 C107 110.9(3)
C103 N100 C105 111.5(3)
C101 N100 C105 106.2(3)
C107 N100 C105 111.1(3)
C21 Mo1 C22 80.12(15)
C21 Mo1 C23 83.42(14)
C22 Mo1 C23 94.25(15)
C21 Mo1 N3 173.04(13)
C22 Mo1 N3 94.00(13)
C23 Mo1 N3 93.38(13)
C21 Mo1 N2 96.45(12)
C22 Mo1 N2 97.69(12)
C23 Mo1 N2 167.85(12)
N3 Mo1 N2 87.98(10)
C21 Mo1 N1 99.02(12)
C22 Mo1 N1 168.63(12)
C23 Mo1 N1 96.91(12)
N3 Mo1 N1 87.47(10)
N2 Mo1 N1 71.07(10)

loop_
_geom_bond_atom_site_label_1
_geom_bond_atom_site_label_2
_geom_bond_distance
C1 N1 1.310(4)
C1 C11 1.456(4)
C1 C2 1.492(5)
C2 H2A 0.9800
C2 H2B 0.9800
C2 H2C 0.9800
C3 C8 1.393(5)
C3 C4 1.404(5)
C3 N1 1.444(4)
C4 C5 1.396(5)
C4 C9 1.490(5)
C5 C6 1.372(5)
C5 H5 0.9500
C6 C7 1.376(5)
C6 H6 0.9500
C7 C8 1.401(5)
C7 H7 0.9500
C8 C10 1.509(5)
C9 H9A 0.9800
C9 H9B 0.9800
C9 H9C 0.9800
C10 H10A 0.9800
C10 H10B 0.9800
C10 H10C 0.9800
C11 N2 1.311(4)
C11 C12 1.494(4)
C12 H12A 0.9800
C12 H12B 0.9800
C12 H12C 0.9800
C13 C18 1.399(5)
C13 C14 1.408(5)
C13 N2 1.443(4)
C14 C15 1.385(5)
C14 C19 1.494(5)
C15 C16 1.379(5)
C15 H15 0.9500
C16 C17 1.375(5)
C16 H16 0.9500
C17 C18 1.399(5)
C17 H17 0.9500
C18 C20 1.503(5)
C19 H19A 0.9800
C19 H19B 0.9800
C19 H19C 0.9800
C20 H20A 0.9800
C20 H20B 0.9800
C20 H20C 0.9800
C21 O1 1.180(4)
C21 Mo1 1.933(4)
C22 O2 1.178(4)
C22 Mo1 1.956(4)
C23 O3 1.179(4)
C23 Mo1 1.964(4)
C24 N3 1.163(4)
C24 S1 1.639(4)
C101 N100 1.518(4)
C101 C102 1.520(5)
C101 H10D 0.9900
C101 H10E 0.9900
C102 H10F 0.9800
C102 H10G 0.9800
C102 H10H 0.9800
C103 C104 1.511(5)
C103 N100 1.517(4)
C103 H10I 0.9900
C103 H10J 0.9900
C104 H10K 0.9800
C104 H10L 0.9800
C104 H10M 0.9800
C105 C106 1.510(5)
C105 N100 1.519(4)
C105 H10N 0.9900
C105 H10O 0.9900
C106 H10P 0.9800
C106 H10Q 0.9800
C106 H10R 0.9800
C107 N100 1.518(4)
C107 C108 1.518(5)
C107 H10S 0.9900
C107 H10T 0.9900
C108 H10U 0.9800
C108 H10V 0.9800
C108 H10W 0.9800
N1 Mo1 2.218(3)
N2 Mo1 2.210(3)
N3 Mo1 2.208(3)

loop_
_geom_torsion_atom_site_label_1
_geom_torsion_atom_site_label_2
_geom_torsion_atom_site_label_3
_geom_torsion_atom_site_label_4
_geom_torsion
C8 C3 C4 C5 4.6(5)
N1 C3 C4 C5 -172.4(3)
C8 C3 C4 C9 -172.6(3)
N1 C3 C4 C9 10.4(5)
C3 C4 C5 C6 -2.6(5)
C9 C4 C5 C6 174.7(3)
C4 C5 C6 C7 -0.4(5)
C5 C6 C7 C8 1.5(6)
C4 C3 C8 C7 -3.6(5)
N1 C3 C8 C7 173.4(3)
C4 C3 C8 C10 176.5(3)
N1 C3 C8 C10 -6.5(5)
C6 C7 C8 C3 0.5(5)
C6 C7 C8 C10 -179.7(4)
N1 C1 C11 N2 -0.5(4)
C2 C1 C11 N2 176.3(3)
N1 C1 C11 C12 -177.1(3)
C2 C1 C11 C12 -0.3(5)
C18 C13 C14 C15 2.9(5)
N2 C13 C14 C15 -173.3(3)
C18 C13 C14 C19 -177.3(3)
N2 C13 C14 C19 6.5(5)
C13 C14 C15 C16 0.3(5)
C19 C14 C15 C16 -179.5(3)
C14 C15 C16 C17 -1.9(5)
C15 C16 C17 C18 0.4(5)
C16 C17 C18 C13 2.7(5)
C16 C17 C18 C20 -175.9(3)
C14 C13 C18 C17 -4.4(5)
N2 C13 C18 C17 171.9(3)
C14 C13 C18 C20 174.2(3)
N2 C13 C18 C20 -9.5(5)
C11 C1 N1 C3 175.5(3)
C2 C1 N1 C3 -1.2(5)
C11 C1 N1 Mo1 -3.4(4)
C2 C1 N1 Mo1 179.9(2)
C8 C3 N1 C1 87.8(4)
C4 C3 N1 C1 -95.1(4)
C8 C3 N1 Mo1 -93.3(3)
C4 C3 N1 Mo1 83.8(3)
C1 C11 N2 C13 -172.8(3)
C12 C11 N2 C13 3.7(5)
C1 C11 N2 Mo1 4.2(4)
C12 C11 N2 Mo1 -179.4(2)
C18 C13 N2 C11 88.8(4)
C14 C13 N2 C11 -94.9(4)
C18 C13 N2 Mo1 -88.1(3)
C14 C13 N2 Mo1 88.2(3)
C104 C103 N100 C101 64.9(4)
C104 C103 N100 C107 -174.4(3)
C104 C103 N100 C105 -53.3(4)
C102 C101 N100 C103 60.0(4)
C102 C101 N100 C107 -57.8(4)
C102 C101 N100 C105 -178.6(3)
C108 C107 N100 C103 -174.8(3)
C108 C107 N100 C101 -54.1(4)
C108 C107 N100 C105 63.8(4)
C106 C105 N100 C103 -57.3(4)
C106 C105 N100 C101 -178.4(3)
C106 C105 N100 C107 61.0(4)
C11 N2 Mo1 C21 -101.7(3)
C13 N2 Mo1 C21 75.2(2)
C11 N2 Mo1 C22 177.4(2)
C13 N2 Mo1 C22 -5.6(2)
C11 N2 Mo1 C23 -13.0(7)
C13 N2 Mo1 C23 163.9(6)
C11 N2 Mo1 N3 83.7(2)
C13 N2 Mo1 N3 -99.4(2)
C11 N2 Mo1 N1 -4.4(2)
C13 N2 Mo1 N1 172.6(2)
C1 N1 Mo1 C21 97.8(3)
C3 N1 Mo1 C21 -81.0(2)
C1 N1 Mo1 C22 13.1(8)
C3 N1 Mo1 C22 -165.8(6)
C1 N1 Mo1 C23 -177.8(3)
C3 N1 Mo1 C23 3.4(2)
C1 N1 Mo1 N3 -84.7(2)
C3 N1 Mo1 N3 96.5(2)
C1 N1 Mo1 N2 4.1(2)
C3 N1 Mo1 N2 -174.8(2)
